data_1551075
loop_
_publ_author_name
'Hu, Yu-Long'
'Wang, Zhe'
'Yang, Hui'
'Chen, Jie'
'Wu, Zi-Bo'
'Lei, Yibo'
'Zhou, Ling'

_publ_section_title
;
 Conversion of Two Stereocenters to One or Two Chiral Axes:
 Atroposelective Synthesis of 2,3-Diarylbenzoindoles
;
_journal_name_full 'Chemical Science'
_journal_paper_doi 10.1039/C9SC00810A
_journal_year 2019
_chemical_formula_sum 'C35 H25 Br N2 O2'
_chemical_formula_weight 585.47
_chemical_name_systematic
; 
 ? 
;
_space_group_IT_number 4
_symmetry_cell_setting triclinic
_symmetry_space_group_name_Hall 'P 2yb'
_symmetry_space_group_name_H-M 'P 1 21 1'
_atom_sites_solution_hydrogens geom
_atom_sites_solution_primary direct
_atom_sites_solution_secondary difmap
_audit_creation_method SHELXL-97
_audit_update_record
;
2019-03-27 deposited with the CCDC.    2019-05-20 downloaded from the CCDC.
;
_cell_angle_alpha 90.00
_cell_angle_beta 104.922(3)
_cell_angle_gamma 90.00
_cell_formula_units_Z 2
_cell_length_a 8.5449(16)
_cell_length_b 11.993(2)
_cell_length_c 13.598(2)
_cell_measurement_reflns_used 2358
_cell_measurement_temperature 296(2)
_cell_measurement_theta_max 22.923
_cell_measurement_theta_min 2.305
_cell_volume 1346.5(4)
_computing_cell_refinement 'Bruker SAINT'
_computing_data_collection 'Bruker APEX2'
_computing_data_reduction 'Bruker SAINT'
_computing_molecular_graphics 'Bruker SHELXTL'
_computing_publication_material 'Bruker SHELXTL'
_computing_structure_refinement 'SHELXL-97 (Sheldrick, 2008)'
_computing_structure_solution 'SHELXS-97 (Sheldrick, 2008)'
_diffrn_ambient_temperature 296(2)
_diffrn_measured_fraction_theta_full 0.995
_diffrn_measured_fraction_theta_max 0.995
_diffrn_measurement_device_type 'Bruker APEX-II CCD'
_diffrn_measurement_method '\f and \w scans'
_diffrn_radiation_monochromator graphite
_diffrn_radiation_source 'fine-focus sealed tube'
_diffrn_radiation_type MoK\a
_diffrn_radiation_wavelength 0.71073
_diffrn_reflns_av_R_equivalents 0.0238
_diffrn_reflns_av_sigmaI/netI 0.0771
_diffrn_reflns_limit_h_max 10
_diffrn_reflns_limit_h_min -9
_diffrn_reflns_limit_k_max 14
_diffrn_reflns_limit_k_min -13
_diffrn_reflns_limit_l_max 16
_diffrn_reflns_limit_l_min -14
_diffrn_reflns_number 7098
_diffrn_reflns_theta_full 25.99
_diffrn_reflns_theta_max 25.99
_diffrn_reflns_theta_min 1.55
_exptl_absorpt_coefficient_mu 1.562
_exptl_absorpt_correction_T_max 0.8918
_exptl_absorpt_correction_T_min 0.8407
_exptl_absorpt_correction_type multi-scan
_exptl_absorpt_process_details sadaba
_exptl_crystal_colour yellow
_exptl_crystal_density_diffrn 1.444
_exptl_crystal_density_meas 1.444
_exptl_crystal_density_method 'not measured'
_exptl_crystal_description block
_exptl_crystal_F_000 600
_exptl_crystal_size_max 0.23
_exptl_crystal_size_mid 0.18
_exptl_crystal_size_min 0.15
_refine_diff_density_max 0.301
_refine_diff_density_min -0.283
_refine_diff_density_rms 0.045
_refine_ls_abs_structure_details 'Flack H D (1983), Acta Cryst. A39, 876-881'
_refine_ls_abs_structure_Flack 0.005(8)
_refine_ls_extinction_method none
_refine_ls_goodness_of_fit_ref 0.963
_refine_ls_hydrogen_treatment constra
_refine_ls_matrix_type full
_refine_ls_number_parameters 362
_refine_ls_number_reflns 4936
_refine_ls_number_restraints 1
_refine_ls_restrained_S_all 0.963
_refine_ls_R_factor_all 0.0535
_refine_ls_R_factor_gt 0.0368
_refine_ls_shift/su_max 0.000
_refine_ls_shift/su_mean 0.000
_refine_ls_structure_factor_coef Fsqd
_refine_ls_weighting_details 'calc w=1/[\s^2^(Fo^2^)+(0.0000P)^2^+0.0068P] where P=(Fo^2^+2Fc^2^)/3'
_refine_ls_weighting_scheme calc
_refine_ls_wR_factor_gt 0.0799
_refine_ls_wR_factor_ref 0.0859
_reflns_number_gt 3785
_reflns_number_total 5307
_reflns_threshold_expression >2sigma(I)
_cod_data_source_file c9sc00810a2.cif
_cod_data_source_block xb1847_0m
_cod_original_cell_volume 1346.4(4)
_cod_original_sg_symbol_H-M P21
_cod_original_formula_sum 'C35 H25 Br1 N2 O2'
_cod_database_code 1551075

loop_
_symmetry_equiv_pos_as_xyz
'x, y, z'
'-x, y+1/2, -z'

loop_
_atom_site_label
_atom_site_type_symbol
_atom_site_fract_x
_atom_site_fract_y
_atom_site_fract_z
_atom_site_U_iso_or_equiv
_atom_site_adp_type
_atom_site_occupancy
_atom_site_symmetry_multiplicity
_atom_site_calc_flag
_atom_site_refinement_flags
Br1 Br 0.16738(5) 0.05798(4) 0.85937(3) 0.06228(14) Uani 1 1 d .
O1 O 0.3913(3) 0.5580(3) 0.70825(17) 0.0579(6) Uani 1 1 d .
O2 O 0.4869(4) 0.1245(2) 0.6373(2) 0.0650(8) Uani 1 1 d .
H2 H 0.4356 0.1802 0.6129 0.098 Uiso 1 1 calc R
C26 C 0.6884(4) 0.0515(5) 0.8979(3) 0.0631(10) Uani 1 1 d .
H26 H 0.7529 -0.0060 0.9321 0.076 Uiso 1 1 calc R
C27 C 0.6398(5) 0.0511(5) 0.7936(3) 0.0641(11) Uani 1 1 d .
H27 H 0.6748 -0.0052 0.7573 0.077 Uiso 1 1 calc R
N1 N 0.5220(4) 0.4197(2) 0.6494(2) 0.0448(7) Uani 1 1 d .
H1B H 0.5436 0.4262 0.5883 0.054 Uiso 1 1 d R
N2 N 0.3945(4) 0.3433(2) 0.6374(2) 0.0427(7) Uani 1 1 d .
C13 C 0.0973(4) 0.2826(3) 0.7843(2) 0.0365(8) Uani 1 1 d .
C2 C 0.2155(6) 0.4416(3) 0.4847(3) 0.0513(10) Uani 1 1 d .
H2A H 0.3011 0.4765 0.4665 0.062 Uiso 1 1 calc R
C29 C 0.5093(5) 0.5261(3) 0.6836(3) 0.0434(9) Uani 1 1 d .
C18 C 0.0842(4) 0.2056(3) 0.8581(3) 0.0407(8) Uani 1 1 d .
C10 C -0.1725(5) 0.2661(3) 0.5568(3) 0.0452(9) Uani 1 1 d .
H10 H -0.1583 0.2225 0.6150 0.054 Uiso 1 1 calc R
C12 C 0.1859(4) 0.2605(3) 0.7018(2) 0.0385(8) Uani 1 1 d .
H12 H 0.1871 0.1803 0.6884 0.046 Uiso 1 1 calc R
C6 C 0.1191(4) 0.3226(3) 0.6027(2) 0.0388(8) Uani 1 1 d .
C25 C 0.6412(5) 0.1385(3) 0.9534(3) 0.0531(10) Uani 1 1 d .
C7 C -0.2281(6) 0.4026(3) 0.3852(3) 0.0551(11) Uani 1 1 d .
H7 H -0.2486 0.4498 0.3290 0.066 Uiso 1 1 calc R
C19 C 0.4864(4) 0.2212(3) 0.7924(3) 0.0424(8) Uani 1 1 d .
C3 C 0.0626(5) 0.4534(3) 0.4280(3) 0.0530(11) Uani 1 1 d .
H3 H 0.0424 0.5003 0.3717 0.064 Uiso 1 1 calc R
C5 C -0.0411(5) 0.3281(3) 0.5398(3) 0.0425(9) Uani 1 1 d .
C24 C 0.6939(5) 0.1399(4) 1.0587(4) 0.0664(12) Uani 1 1 d .
H24 H 0.7588 0.0823 1.0926 0.080 Uiso 1 1 calc R
C17 C 0.0105(5) 0.2313(3) 0.9342(3) 0.0520(10) Uani 1 1 d .
H17 H 0.0038 0.1781 0.9827 0.062 Uiso 1 1 calc R
C1 C 0.2422(5) 0.3743(3) 0.5728(3) 0.0428(9) Uani 1 1 d .
C15 C -0.0405(5) 0.4143(4) 0.8677(3) 0.0555(10) Uani 1 1 d .
H15 H -0.0833 0.4852 0.8704 0.067 Uiso 1 1 calc R
C4 C -0.0690(5) 0.3971(3) 0.4511(3) 0.0447(9) Uani 1 1 d .
C21 C 0.5035(5) 0.3132(4) 0.9613(3) 0.0533(11) Uani 1 1 d .
H21 H 0.4388 0.3720 0.9298 0.064 Uiso 1 1 calc R
C20 C 0.5414(4) 0.2260(3) 0.9006(3) 0.0452(9) Uani 1 1 d .
C9 C -0.3193(5) 0.2700(3) 0.4883(3) 0.0540(10) Uani 1 1 d .
H9 H -0.4021 0.2247 0.4985 0.065 Uiso 1 1 calc R
C30 C 0.6564(5) 0.5951(3) 0.6898(3) 0.0483(9) Uani 1 1 d .
C22 C 0.5594(5) 0.3127(4) 1.0636(3) 0.0639(13) Uani 1 1 d .
H22 H 0.5357 0.3720 1.1014 0.077 Uiso 1 1 calc R
C28 C 0.5376(5) 0.1352(3) 0.7414(3) 0.0494(10) Uani 1 1 d .
C31 C 0.6974(6) 0.6732(3) 0.7685(3) 0.0618(11) Uani 1 1 d .
H31 H 0.6316 0.6815 0.8129 0.074 Uiso 1 1 calc R
C11 C 0.3622(4) 0.3049(3) 0.7358(3) 0.0384(8) Uani 1 1 d .
H11 H 0.3642 0.3700 0.7797 0.046 Uiso 1 1 calc R
C8 C -0.3508(5) 0.3396(4) 0.4032(3) 0.0578(11) Uani 1 1 d .
H8 H -0.4540 0.3430 0.3593 0.069 Uiso 1 1 calc R
C34 C 0.8945(6) 0.6504(5) 0.6382(4) 0.0837(17) Uani 1 1 d .
H34 H 0.9613 0.6441 0.5941 0.100 Uiso 1 1 calc R
C32 C 0.8325(7) 0.7373(4) 0.7810(4) 0.0784(15) Uani 1 1 d .
H32 H 0.8566 0.7900 0.8329 0.094 Uiso 1 1 calc R
C33 C 0.9323(7) 0.7253(4) 0.7189(5) 0.092(2) Uani 1 1 d .
H33 H 1.0267 0.7674 0.7303 0.111 Uiso 1 1 calc R
C23 C 0.6515(6) 0.2244(5) 1.1126(3) 0.0735(14) Uani 1 1 d .
H23 H 0.6848 0.2232 1.1833 0.088 Uiso 1 1 calc R
C35 C 0.7536(5) 0.5838(3) 0.6235(3) 0.0599(12) Uani 1 1 d .
H35 H 0.7268 0.5332 0.5700 0.072 Uiso 1 1 calc R
C14 C 0.0353(5) 0.3884(3) 0.7928(3) 0.0503(9) Uani 1 1 d .
H14 H 0.0454 0.4433 0.7465 0.060 Uiso 1 1 calc R
C16 C -0.0530(5) 0.3360(4) 0.9380(3) 0.0597(11) Uani 1 1 d .
H16 H -0.1044 0.3534 0.9886 0.072 Uiso 1 1 calc R

loop_
_atom_site_aniso_label
_atom_site_aniso_U_11
_atom_site_aniso_U_22
_atom_site_aniso_U_33
_atom_site_aniso_U_23
_atom_site_aniso_U_13
_atom_site_aniso_U_12
Br1 0.0883(3) 0.04406(19) 0.0618(2) 0.0124(2) 0.0327(2) 0.0042(3)
O1 0.0547(16) 0.0510(12) 0.0746(16) -0.010(2) 0.0286(13) -0.0012(19)
O2 0.087(2) 0.0469(15) 0.068(2) -0.0021(14) 0.0329(17) 0.0070(15)
C26 0.043(2) 0.054(2) 0.085(3) 0.015(3) 0.003(2) 0.003(3)
C27 0.053(2) 0.041(2) 0.102(3) 0.001(3) 0.025(2) 0.002(3)
N1 0.053(2) 0.0367(15) 0.0491(19) 0.0038(13) 0.0212(15) -0.0065(14)
N2 0.0483(19) 0.0393(16) 0.0447(18) 0.0013(14) 0.0195(15) -0.0075(15)
C13 0.0324(19) 0.0398(18) 0.0382(19) 0.0026(15) 0.0106(15) -0.0026(16)
C2 0.071(3) 0.045(2) 0.040(2) 0.0038(18) 0.019(2) -0.012(2)
C29 0.046(2) 0.037(2) 0.045(2) 0.0043(15) 0.0082(17) -0.0004(16)
C18 0.037(2) 0.0447(19) 0.041(2) 0.0017(16) 0.0106(15) -0.0026(16)
C10 0.052(2) 0.043(2) 0.043(2) -0.0006(17) 0.0150(18) 0.0007(19)
C12 0.043(2) 0.0366(17) 0.0374(19) 0.0034(15) 0.0139(16) -0.0018(16)
C6 0.047(2) 0.0357(17) 0.0344(19) 0.0001(15) 0.0128(17) -0.0012(16)
C25 0.045(2) 0.050(2) 0.064(3) 0.010(2) 0.014(2) -0.0012(19)
C7 0.069(3) 0.050(2) 0.043(2) 0.0015(18) 0.008(2) 0.003(2)
C19 0.036(2) 0.0403(19) 0.053(2) 0.0045(17) 0.0152(17) -0.0032(16)
C3 0.077(3) 0.042(2) 0.038(2) 0.0065(17) 0.012(2) -0.004(2)
C5 0.057(3) 0.0352(17) 0.037(2) -0.0013(15) 0.0150(18) -0.0002(17)
C24 0.049(3) 0.074(3) 0.069(3) 0.021(3) 0.004(2) 0.001(2)
C17 0.059(3) 0.063(2) 0.040(2) 0.0007(19) 0.0226(19) -0.012(2)
C1 0.056(2) 0.0337(18) 0.041(2) -0.0008(16) 0.0159(19) -0.0027(17)
C15 0.043(2) 0.062(2) 0.061(3) -0.015(2) 0.011(2) 0.007(2)
C4 0.065(3) 0.0363(18) 0.0335(19) -0.0023(16) 0.0131(18) 0.0010(18)
C21 0.050(3) 0.062(3) 0.047(3) 0.005(2) 0.011(2) 0.009(2)
C20 0.0309(19) 0.052(2) 0.052(2) 0.0114(19) 0.0099(17) -0.0032(17)
C9 0.052(3) 0.057(2) 0.056(3) -0.008(2) 0.019(2) -0.007(2)
C30 0.046(2) 0.040(2) 0.056(2) 0.0124(16) 0.0087(18) 0.0007(16)
C22 0.054(3) 0.087(3) 0.048(3) 0.007(2) 0.010(2) 0.006(3)
C28 0.057(3) 0.041(2) 0.054(2) 0.0012(18) 0.021(2) -0.0028(19)
C31 0.071(3) 0.050(2) 0.058(3) 0.002(2) 0.006(2) -0.007(2)
C11 0.039(2) 0.0379(18) 0.041(2) 0.0048(15) 0.0151(16) 0.0007(16)
C8 0.053(3) 0.069(3) 0.048(2) -0.002(2) 0.006(2) 0.003(2)
C34 0.047(3) 0.093(4) 0.114(4) 0.056(4) 0.026(3) -0.004(3)
C32 0.075(4) 0.069(3) 0.078(3) 0.009(3) -0.004(3) -0.022(3)
C33 0.059(3) 0.071(3) 0.122(5) 0.031(3) -0.024(3) -0.032(3)
C23 0.061(3) 0.108(4) 0.048(3) 0.013(3) 0.008(2) -0.015(3)
C35 0.052(2) 0.062(3) 0.067(2) 0.016(2) 0.017(2) -0.004(2)
C14 0.055(3) 0.049(2) 0.046(2) 0.0039(18) 0.0113(19) 0.0069(19)
C16 0.063(3) 0.073(3) 0.050(2) -0.009(2) 0.029(2) 0.001(2)

loop_
_atom_type_symbol
_atom_type_description
_atom_type_scat_dispersion_real
_atom_type_scat_dispersion_imag
_atom_type_scat_source
C C 0.0033 0.0016 'International Tables Vol C Tables 4.2.6.8 and 6.1.1.4'
H H 0.0000 0.0000 'International Tables Vol C Tables 4.2.6.8 and 6.1.1.4'
N N 0.0061 0.0033 'International Tables Vol C Tables 4.2.6.8 and 6.1.1.4'
O O 0.0106 0.0060 'International Tables Vol C Tables 4.2.6.8 and 6.1.1.4'
Br Br -0.2901 2.4595 'International Tables Vol C Tables 4.2.6.8 and 6.1.1.4'

loop_
_geom_angle_atom_site_label_1
_geom_angle_atom_site_label_2
_geom_angle_atom_site_label_3
_geom_angle
C28 O2 H2 109.5
C27 C26 C25 120.4(4)
C27 C26 H26 119.8
C25 C26 H26 119.8
C26 C27 C28 120.3(4)
C26 C27 H27 119.9
C28 C27 H27 119.9
C29 N1 N2 121.4(3)
C29 N1 H1B 106.6
N2 N1 H1B 106.7
N1 N2 C1 117.5(3)
N1 N2 C11 114.3(3)
C1 N2 C11 106.4(3)
C18 C13 C14 116.3(3)
C18 C13 C12 124.2(3)
C14 C13 C12 119.3(3)
C3 C2 C1 117.8(4)
C3 C2 H2A 121.1
C1 C2 H2A 121.1
O1 C29 N1 122.3(3)
O1 C29 C30 124.3(3)
N1 C29 C30 113.4(3)
C17 C18 C13 122.1(3)
C17 C18 Br1 116.3(3)
C13 C18 Br1 121.6(3)
C9 C10 C5 120.1(4)
C9 C10 H10 120.0
C5 C10 H10 120.0
C6 C12 C13 115.0(3)
C6 C12 C11 102.2(3)
C13 C12 C11 110.4(3)
C6 C12 H12 109.7
C13 C12 H12 109.7
C11 C12 H12 109.7
C1 C6 C5 119.8(3)
C1 C6 C12 110.1(3)
C5 C6 C12 130.1(3)
C24 C25 C26 120.1(4)
C24 C25 C20 120.3(4)
C26 C25 C20 119.5(4)
C8 C7 C4 121.0(4)
C8 C7 H7 119.5
C4 C7 H7 119.5
C28 C19 C20 119.2(3)
C28 C19 C11 120.8(3)
C20 C19 C11 119.8(3)
C2 C3 C4 122.3(3)
C2 C3 H3 118.8
C4 C3 H3 118.8
C10 C5 C6 124.1(3)
C10 C5 C4 118.3(3)
C6 C5 C4 117.5(3)
C23 C24 C25 120.5(4)
C23 C24 H24 119.8
C25 C24 H24 119.8
C16 C17 C18 119.6(4)
C16 C17 H17 120.2
C18 C17 H17 120.2
C6 C1 C2 122.7(4)
C6 C1 N2 110.5(3)
C2 C1 N2 126.6(3)
C16 C15 C14 120.0(4)
C16 C15 H15 120.0
C14 C15 H15 120.0
C3 C4 C7 121.5(3)
C3 C4 C5 119.6(3)
C7 C4 C5 118.8(4)
C22 C21 C20 121.6(4)
C22 C21 H21 119.2
C20 C21 H21 119.2
C21 C20 C25 116.5(3)
C21 C20 C19 124.5(3)
C25 C20 C19 119.0(3)
C10 C9 C8 122.5(4)
C10 C9 H9 118.8
C8 C9 H9 118.8
C35 C30 C31 119.4(4)
C35 C30 C29 123.3(4)
C31 C30 C29 117.2(4)
C21 C22 C23 120.4(4)
C21 C22 H22 119.8
C23 C22 H22 119.8
C19 C28 O2 122.1(3)
C19 C28 C27 121.5(4)
O2 C28 C27 116.4(3)
C32 C31 C30 120.8(5)
C32 C31 H31 119.6
C30 C31 H31 119.6
N2 C11 C19 112.8(3)
N2 C11 C12 103.0(3)
C19 C11 C12 115.0(3)
N2 C11 H11 108.6
C19 C11 H11 108.6
C12 C11 H11 108.6
C7 C8 C9 119.1(4)
C7 C8 H8 120.4
C9 C8 H8 120.4
C33 C34 C35 119.4(5)
C33 C34 H34 120.3
C35 C34 H34 120.3
C33 C32 C31 120.9(5)
C33 C32 H32 119.6
C31 C32 H32 119.6
C32 C33 C34 120.4(5)
C32 C33 H33 119.8
C34 C33 H33 119.8
C24 C23 C22 120.7(4)
C24 C23 H23 119.6
C22 C23 H23 119.6
C30 C35 C34 119.0(4)
C30 C35 H35 120.5
C34 C35 H35 120.5
C15 C14 C13 121.9(4)
C15 C14 H14 119.0
C13 C14 H14 119.0
C15 C16 C17 120.0(3)
C15 C16 H16 120.0
C17 C16 H16 120.0

loop_
_geom_bond_atom_site_label_1
_geom_bond_atom_site_label_2
_geom_bond_distance
Br1 C18 1.906(3)
O1 C29 1.204(4)
O2 C28 1.376(5)
O2 H2 0.8200
C26 C27 1.371(5)
C26 C25 1.406(6)
C26 H26 0.9300
C27 C28 1.401(6)
C27 H27 0.9300
N1 C29 1.372(4)
N1 N2 1.401(4)
N1 H1B 0.9000
N2 C1 1.419(5)
N2 C11 1.507(4)
C13 C18 1.390(4)
C13 C14 1.391(5)
C13 C12 1.529(4)
C2 C3 1.343(6)
C2 C1 1.414(5)
C2 H2A 0.9300
C29 C30 1.489(5)
C18 C17 1.377(5)
C10 C9 1.357(5)
C10 C5 1.415(5)
C10 H10 0.9300
C12 C6 1.517(5)
C12 C11 1.551(5)
C12 H12 0.9800
C6 C1 1.370(5)
C6 C5 1.416(5)
C25 C24 1.385(6)
C25 C20 1.425(5)
C7 C8 1.364(6)
C7 C4 1.424(6)
C7 H7 0.9300
C19 C28 1.375(5)
C19 C20 1.426(5)
C19 C11 1.518(5)
C3 C4 1.414(5)
C3 H3 0.9300
C5 C4 1.431(4)
C24 C23 1.354(6)
C24 H24 0.9300
C17 C16 1.374(6)
C17 H17 0.9300
C15 C16 1.364(6)
C15 C14 1.376(5)
C15 H15 0.9300
C21 C22 1.349(5)
C21 C20 1.419(6)
C21 H21 0.9300
C9 C8 1.396(6)
C9 H9 0.9300
C30 C35 1.381(5)
C30 C31 1.397(5)
C22 C23 1.383(7)
C22 H22 0.9300
C31 C32 1.360(6)
C31 H31 0.9300
C11 H11 0.9800
C8 H8 0.9300
C34 C33 1.391(8)
C34 C35 1.415(6)
C34 H34 0.9300
C32 C33 1.353(8)
C32 H32 0.9300
C33 H33 0.9300
C23 H23 0.9300
C35 H35 0.9300
C14 H14 0.9300
C16 H16 0.9300
